data_1562429
loop_
_publ_author_name
'Menia, Daniel'
'H\"ofer, Thomas'
'Wurst, Klaus'
'Bildstein, Benno'

_publ_section_title
;
 (Cobaltoceniumylamido)pyridinium hexafluoridophosphate
;
_journal_coeditor_code BV4038
_journal_issue 5
_journal_name_full IUCrData
_journal_paper_doi 10.1107/S2414314621004600
_journal_volume 6
_journal_year 2021
_chemical_absolute_configuration ad
_chemical_formula_iupac '[Co (C5 H5) (C10 H9 N2)] P F6'
_chemical_formula_moiety 'C15 H14 Co N2 +, F6 P -'
_chemical_formula_sum 'C15 H14 Co F6 N2 P'
_chemical_formula_weight 426.18
_chemical_name_systematic
;
(Cobaltoceniumylamido)pyridinium hexafluoridophosphate
;
_space_group_crystal_system monoclinic
_space_group_IT_number 7
_space_group_name_Hall 'P -2yc'
_space_group_name_H-M_alt 'P 1 c 1'
_atom_sites_solution_hydrogens geom
_atom_sites_solution_primary direct
_atom_sites_solution_secondary difmap
_audit_creation_method SHELXL-2014/7
_cell_angle_alpha 90
_cell_angle_beta 106.943(3)
_cell_angle_gamma 90
_cell_formula_units_Z 2
_cell_length_a 9.9610(8)
_cell_length_b 8.9243(7)
_cell_length_c 9.7204(7)
_cell_measurement_reflns_used 5116
_cell_measurement_temperature 183(2)
_cell_measurement_theta_max 26.5
_cell_measurement_theta_min 2.3
_cell_volume 826.59(11)
_computing_cell_refinement
;
SAINT (Bruker, 2014)
;
_computing_data_collection
;
APEX3 (Bruker, 2014)
;
_computing_data_reduction
;
SAINT (Bruker, 2014)
;
_computing_molecular_graphics
;
<i>OLEX2</i> (Dolomanov <i>et al.</i>, 2009)
;
_computing_publication_material
;
publCIF (Westrip, 2010)
;
_computing_structure_refinement
;
<i>SHELXL2014/7</i> (Sheldrick, 2015b)
;
_computing_structure_solution
;
<i>SHELXT2014/4</i> (Sheldrick, 2015a)
;
_diffrn_ambient_temperature 183(2)
_diffrn_detector_area_resol_mean 10.4
_diffrn_measured_fraction_theta_full 0.996
_diffrn_measured_fraction_theta_max 0.997
_diffrn_measurement_device_type 'Bruker D8 QUEST PHOTON 100'
_diffrn_measurement_method '\f and \w scans'
_diffrn_radiation_monochromator 'multi layered optics'
_diffrn_radiation_type MoK\a
_diffrn_radiation_wavelength 0.71073
_diffrn_reflns_av_R_equivalents 0.0347
_diffrn_reflns_av_unetI/netI 0.0339
_diffrn_reflns_limit_h_max 12
_diffrn_reflns_limit_h_min -12
_diffrn_reflns_limit_k_max 11
_diffrn_reflns_limit_k_min -11
_diffrn_reflns_limit_l_max 12
_diffrn_reflns_limit_l_min -11
_diffrn_reflns_number 11210
_diffrn_reflns_theta_full 25.242
_diffrn_reflns_theta_max 26.497
_diffrn_reflns_theta_min 2.137
_diffrn_source 'Incoatec Microfocus'
_exptl_absorpt_coefficient_mu 1.198
_exptl_absorpt_correction_T_max 0.901
_exptl_absorpt_correction_T_min 0.817
_exptl_absorpt_correction_type multi-scan
_exptl_absorpt_process_details
;
(SADABS; Bruker, 2014)
;
_exptl_crystal_colour orange
_exptl_crystal_density_diffrn 1.712
_exptl_crystal_description prism
_exptl_crystal_F_000 428
_exptl_crystal_size_max 0.180
_exptl_crystal_size_mid 0.140
_exptl_crystal_size_min 0.040
_refine_diff_density_max 1.008
_refine_diff_density_min -0.263
_refine_ls_abs_structure_details
;
Flack <i>x</i> determined using 1289 quotients
[(<i>I</i>^+^)-(<i>I</i>^-^)]/[(<i>I</i>^+^)+(<i>I</i>^-^)]
(Parsons <i>et al.</i>,  2013)
;
_refine_ls_abs_structure_Flack -0.007(7)
_refine_ls_extinction_coef 0.015(3)
_refine_ls_extinction_expression Fc^*^=kFc[1+0.001xFc^2^\l^3^/sin(2\q)]^-1/4^
_refine_ls_extinction_method
;
SHELXL-2014/7 (Sheldrick 2014)
;
_refine_ls_goodness_of_fit_ref 1.045
_refine_ls_hydrogen_treatment constr
_refine_ls_matrix_type full
_refine_ls_number_parameters 227
_refine_ls_number_reflns 3329
_refine_ls_number_restraints 2
_refine_ls_restrained_S_all 1.045
_refine_ls_R_factor_all 0.0456
_refine_ls_R_factor_gt 0.0373
_refine_ls_shift/su_max 0.000
_refine_ls_shift/su_mean 0.000
_refine_ls_structure_factor_coef Fsqd
_refine_ls_weighting_details 'w=1/[\s^2^(Fo^2^)+(0.0512P)^2^+0.4385P] where P=(Fo^2^+2Fc^2^)/3'
_refine_ls_weighting_scheme calc
_refine_ls_wR_factor_gt 0.0896
_refine_ls_wR_factor_ref 0.0932
_reflns_number_gt 2999
_reflns_number_total 3329
_reflns_threshold_expression 'I > 2\s(I)'
_cod_data_source_file bv4038sup1.cif
_cod_data_source_block I
_cod_original_sg_symbol_H-M 'P c'
_cod_database_code 1562429
_shelx_space_group_comment
;
The symmetry employed for this shelxl refinement is uniquely defined
by the following loop, which should always be used as a source of
symmetry information in preference to the above space-group names.
They are only intended as comments.
;
_shelx_estimated_absorpt_t_min 0.813
_shelx_estimated_absorpt_t_max 0.954

loop_
_space_group_symop_operation_xyz
'x, y, z'
'x, -y, z+1/2'

loop_
_atom_site_type_symbol
_atom_site_label
_atom_site_fract_x
_atom_site_fract_y
_atom_site_fract_z
_atom_site_U_iso_or_equiv
_atom_site_adp_type
_atom_site_calc_flag
_atom_site_occupancy
_atom_site_disorder_assembly
_atom_site_disorder_group
Co Co1 0.82275(6) 0.26234(6) 0.59021(6) 0.0254(2) Uani d 1 . .
N N1 0.5977(5) 0.0343(4) 0.6695(4) 0.0274(9) Uani d 1 . .
N N2 0.5060(4) 0.1237(4) 0.7231(4) 0.0252(9) Uani d 1 . .
C C1 0.8101(10) 0.4810(7) 0.5333(7) 0.063(2) Uani d 1 . .
H H1 0.8231 0.5613 0.6000 0.075 Uiso calc 1 . .
C C2 0.9142(8) 0.4111(9) 0.4857(9) 0.068(2) Uani d 1 . .
H H2 1.0108 0.4372 0.5104 0.081 Uiso calc 1 . .
C C3 0.8468(10) 0.2939(9) 0.3934(8) 0.060(2) Uani d 1 . .
H H3 0.8918 0.2237 0.3481 0.072 Uiso calc 1 . .
C C4 0.7089(10) 0.2978(9) 0.3801(8) 0.059(2) Uani d 1 . .
H H4 0.6405 0.2326 0.3215 0.070 Uiso calc 1 . .
C C5 0.6824(8) 0.4094(9) 0.4636(8) 0.058(2) Uani d 1 . .
H H5 0.5930 0.4348 0.4732 0.070 Uiso calc 1 . .
C C6 0.7849(6) 0.2298(6) 0.7833(6) 0.0287(12) Uani d 1 . .
H H6 0.7348 0.3021 0.8204 0.034 Uiso calc 1 . .
C C7 0.9298(7) 0.2339(7) 0.7978(7) 0.0396(15) Uani d 1 . .
H H7 0.9954 0.3032 0.8544 0.048 Uiso calc 1 . .
C C8 0.9606(6) 0.1167(6) 0.7131(7) 0.0397(13) Uani d 1 . .
H H8 1.0505 0.0934 0.7034 0.048 Uiso calc 1 . .
C C9 0.8336(6) 0.0404(6) 0.6455(6) 0.0319(12) Uani d 1 . .
H H9 0.8223 -0.0353 0.5744 0.038 Uiso calc 1 . .
C C10 0.7242(6) 0.0961(5) 0.7018(5) 0.0256(10) Uani d 1 . .
C C11 0.4222(6) 0.2215(6) 0.6334(6) 0.0377(13) Uani d 1 . .
H H11 0.4244 0.2300 0.5367 0.045 Uiso calc 1 . .
C C12 0.3324(7) 0.3100(8) 0.6834(8) 0.0501(16) Uani d 1 . .
H H12 0.2748 0.3822 0.6218 0.060 Uiso calc 1 . .
C C13 0.3266(7) 0.2939(7) 0.8201(7) 0.0422(14) Uani d 1 . .
H H13 0.2659 0.3552 0.8554 0.051 Uiso calc 1 . .
C C14 0.4102(7) 0.1871(7) 0.9076(7) 0.0420(14) Uani d 1 . .
H H14 0.4051 0.1722 1.0028 0.050 Uiso calc 1 . .
C C15 0.4995(6) 0.1035(6) 0.8571(6) 0.0331(13) Uani d 1 . .
H H15 0.5574 0.0305 0.9172 0.040 Uiso calc 1 . .
P P1 0.19726(16) 0.24876(16) 0.21938(17) 0.0344(4) Uani d 1 . .
F F1 0.3620(5) 0.2643(7) 0.2863(6) 0.105(2) Uani d 1 . .
F F2 0.0334(4) 0.2311(4) 0.1507(5) 0.0554(11) Uani d 1 . .
F F3 0.1747(7) 0.3921(5) 0.3041(6) 0.095(2) Uani d 1 . .
F F4 0.2192(5) 0.1044(5) 0.1347(5) 0.0743(14) Uani d 1 . .
F F5 0.1885(5) 0.1453(5) 0.3502(4) 0.0668(14) Uani d 1 . .
F F6 0.2058(4) 0.3523(4) 0.0880(4) 0.0452(9) Uani d 1 . .

loop_
_atom_site_aniso_label
_atom_site_aniso_U_11
_atom_site_aniso_U_22
_atom_site_aniso_U_33
_atom_site_aniso_U_12
_atom_site_aniso_U_13
_atom_site_aniso_U_23
Co1 0.0257(3) 0.0225(3) 0.0292(4) -0.0010(4) 0.0101(2) -0.0013(4)
N1 0.034(2) 0.025(2) 0.027(2) 0.0000(17) 0.0146(19) -0.0016(16)
N2 0.026(2) 0.026(2) 0.025(2) 0.0014(17) 0.0092(17) 0.0012(16)
C1 0.114(7) 0.023(3) 0.044(4) -0.004(3) 0.014(4) 0.003(2)
C2 0.041(4) 0.074(5) 0.084(6) -0.018(4) 0.013(4) 0.041(5)
C3 0.096(7) 0.055(4) 0.039(4) 0.027(5) 0.035(4) 0.007(3)
C4 0.081(6) 0.045(4) 0.038(4) -0.023(4) -0.002(4) 0.011(3)
C5 0.049(4) 0.059(4) 0.070(5) 0.019(3) 0.023(4) 0.038(4)
C6 0.034(3) 0.031(3) 0.022(3) 0.004(2) 0.009(2) 0.001(2)
C7 0.031(3) 0.044(4) 0.039(4) -0.004(3) 0.004(3) -0.002(3)
C8 0.027(3) 0.039(3) 0.052(4) 0.007(2) 0.011(3) 0.006(3)
C9 0.035(3) 0.025(2) 0.037(3) 0.004(2) 0.013(3) -0.0003(19)
C10 0.033(3) 0.022(2) 0.024(2) 0.006(2) 0.012(2) 0.0046(18)
C11 0.039(3) 0.047(3) 0.027(3) 0.012(3) 0.009(2) 0.012(2)
C12 0.045(4) 0.058(4) 0.049(4) 0.026(3) 0.015(3) 0.021(3)
C13 0.040(3) 0.045(3) 0.049(4) 0.009(3) 0.025(3) 0.005(3)
C14 0.052(4) 0.044(3) 0.039(4) 0.009(3) 0.028(3) 0.010(3)
C15 0.046(3) 0.031(3) 0.026(3) 0.008(2) 0.017(3) 0.009(2)
P1 0.0312(8) 0.0438(10) 0.0295(8) -0.0074(6) 0.0108(6) 0.0027(6)
F1 0.042(3) 0.183(7) 0.074(4) -0.042(3) -0.009(2) 0.055(3)
F2 0.034(2) 0.064(2) 0.064(3) -0.0091(17) 0.0072(18) 0.0112(19)
F3 0.162(6) 0.064(3) 0.096(4) -0.056(3) 0.096(4) -0.046(3)
F4 0.104(4) 0.049(2) 0.094(4) 0.011(2) 0.067(3) 0.001(2)
F5 0.072(3) 0.089(3) 0.037(2) -0.029(3) 0.012(2) 0.019(2)
F6 0.050(2) 0.049(2) 0.0397(19) -0.0074(16) 0.0184(17) 0.0105(16)

loop_
_atom_type_symbol
_atom_type_description
_atom_type_scat_dispersion_real
_atom_type_scat_dispersion_imag
_atom_type_scat_source
C C 0.0033 0.0016 'International Tables Vol C Tables 4.2.6.8 and 6.1.1.4'
H H 0.0000 0.0000 'International Tables Vol C Tables 4.2.6.8 and 6.1.1.4'
N N 0.0061 0.0033 'International Tables Vol C Tables 4.2.6.8 and 6.1.1.4'
F F 0.0171 0.0103 'International Tables Vol C Tables 4.2.6.8 and 6.1.1.4'
P P 0.1023 0.0942 'International Tables Vol C Tables 4.2.6.8 and 6.1.1.4'
Co Co 0.3494 0.9721 'International Tables Vol C Tables 4.2.6.8 and 6.1.1.4'

loop_
_geom_angle_atom_site_label_1
_geom_angle_atom_site_label_2
_geom_angle_atom_site_label_3
_geom_angle_site_symmetry_1
_geom_angle_site_symmetry_3
_geom_angle
_geom_angle_publ_flag
C7 Co1 C8 . . 41.4(3) ?
C7 Co1 C3 . . 142.9(3) ?
C8 Co1 C3 . . 113.8(3) ?
C7 Co1 C1 . . 111.7(3) ?
C8 Co1 C1 . . 139.8(3) ?
C3 Co1 C1 . . 67.7(3) ?
C7 Co1 C6 . . 40.8(3) ?
C8 Co1 C6 . . 68.8(2) ?
C3 Co1 C6 . . 176.3(4) ?
C1 Co1 C6 . . 112.1(3) ?
C7 Co1 C2 . . 113.6(3) ?
C8 Co1 C2 . . 112.9(3) ?
C3 Co1 C2 . . 40.8(4) ?
C1 Co1 C2 . . 40.3(3) ?
C6 Co1 C2 . . 141.2(3) ?
C7 Co1 C9 . . 69.0(2) ?
C8 Co1 C9 . . 40.9(2) ?
C3 Co1 C9 . . 111.9(3) ?
C1 Co1 C9 . . 179.3(3) ?
C6 Co1 C9 . . 68.3(2) ?
C2 Co1 C9 . . 139.8(3) ?
C7 Co1 C5 . . 139.1(3) ?
C8 Co1 C5 . . 179.5(3) ?
C3 Co1 C5 . . 65.7(3) ?
C1 Co1 C5 . . 40.5(3) ?
C6 Co1 C5 . . 111.6(3) ?
C2 Co1 C5 . . 67.0(3) ?
C9 Co1 C5 . . 138.8(3) ?
C7 Co1 C4 . . 177.8(4) ?
C8 Co1 C4 . . 140.8(3) ?
C3 Co1 C4 . . 38.5(4) ?
C1 Co1 C4 . . 66.8(3) ?
C6 Co1 C4 . . 137.8(3) ?
C2 Co1 C4 . . 66.5(3) ?
C9 Co1 C4 . . 112.5(3) ?
C5 Co1 C4 . . 38.7(3) ?
C7 Co1 C10 . . 66.8(2) ?
C8 Co1 C10 . . 66.5(2) ?
C3 Co1 C10 . . 138.3(3) ?
C1 Co1 C10 . . 140.8(3) ?
C6 Co1 C10 . . 39.8(2) ?
C2 Co1 C10 . . 178.8(3) ?
C9 Co1 C10 . . 39.14(19) ?
C5 Co1 C10 . . 113.5(3) ?
C4 Co1 C10 . . 113.2(3) ?
C10 N1 N2 . . 110.4(4) ?
C15 N2 C11 . . 121.6(5) ?
C15 N2 N1 . . 120.1(4) ?
C11 N2 N1 . . 118.2(4) ?
C2 C1 C5 . . 106.9(6) ?
C2 C1 Co1 . . 70.6(4) ?
C5 C1 Co1 . . 70.7(4) ?
C2 C1 H1 . . 126.5 ?
C5 C1 H1 . . 126.5 ?
Co1 C1 H1 . . 123.8 ?
C1 C2 C3 . . 106.2(7) ?
C1 C2 Co1 . . 69.1(4) ?
C3 C2 Co1 . . 68.7(4) ?
C1 C2 H2 . . 126.9 ?
C3 C2 H2 . . 126.9 ?
Co1 C2 H2 . . 126.8 ?
C4 C3 C2 . . 109.0(7) ?
C4 C3 Co1 . . 72.1(4) ?
C2 C3 Co1 . . 70.5(4) ?
C4 C3 H3 . . 125.5 ?
C2 C3 H3 . . 125.5 ?
Co1 C3 H3 . . 123.4 ?
C3 C4 C5 . . 109.5(7) ?
C3 C4 Co1 . . 69.3(4) ?
C5 C4 Co1 . . 70.5(4) ?
C3 C4 H4 . . 125.3 ?
C5 C4 H4 . . 125.3 ?
Co1 C4 H4 . . 126.5 ?
C4 C5 C1 . . 108.3(7) ?
C4 C5 Co1 . . 70.8(4) ?
C1 C5 Co1 . . 68.8(4) ?
C4 C5 H5 . . 125.8 ?
C1 C5 H5 . . 125.8 ?
Co1 C5 H5 . . 126.1 ?
C7 C6 C10 . . 109.0(5) ?
C7 C6 Co1 . . 68.3(4) ?
C10 C6 Co1 . . 77.1(3) ?
C7 C6 H6 . . 125.5 ?
C10 C6 H6 . . 125.5 ?
Co1 C6 H6 . . 120.8 ?
C6 C7 C8 . . 108.1(5) ?
C6 C7 Co1 . . 71.0(3) ?
C8 C7 Co1 . . 69.6(4) ?
C6 C7 H7 . . 125.9 ?
C8 C7 H7 . . 125.9 ?
Co1 C7 H7 . . 125.1 ?
C9 C8 C7 . . 107.9(5) ?
C9 C8 Co1 . . 70.9(3) ?
C7 C8 Co1 . . 69.0(3) ?
C9 C8 H8 . . 126.1 ?
C7 C8 H8 . . 126.1 ?
Co1 C8 H8 . . 125.6 ?
C8 C9 C10 . . 109.3(5) ?
C8 C9 Co1 . . 68.2(3) ?
C10 C9 Co1 . . 77.2(3) ?
C8 C9 H9 . . 125.4 ?
C10 C9 H9 . . 125.4 ?
Co1 C9 H9 . . 120.8 ?
N1 C10 C9 . . 122.5(4) ?
N1 C10 C6 . . 133.0(5) ?
C9 C10 C6 . . 104.3(5) ?
N1 C10 Co1 . . 133.2(3) ?
C9 C10 Co1 . . 63.6(3) ?
C6 C10 Co1 . . 63.2(3) ?
N2 C11 C12 . . 119.2(5) ?
N2 C11 H11 . . 120.4 ?
C12 C11 H11 . . 120.4 ?
C13 C12 C11 . . 120.0(6) ?
C13 C12 H12 . . 120.0 ?
C11 C12 H12 . . 120.0 ?
C12 C13 C14 . . 119.1(6) ?
C12 C13 H13 . . 120.4 ?
C14 C13 H13 . . 120.4 ?
C15 C14 C13 . . 119.8(6) ?
C15 C14 H14 . . 120.1 ?
C13 C14 H14 . . 120.1 ?
N2 C15 C14 . . 120.1(5) ?
N2 C15 H15 . . 119.9 ?
C14 C15 H15 . . 119.9 ?
F3 P1 F4 . . 179.7(3) ?
F3 P1 F2 . . 90.8(3) ?
F4 P1 F2 . . 88.9(3) ?
F3 P1 F1 . . 90.1(4) ?
F4 P1 F1 . . 90.1(3) ?
F2 P1 F1 . . 179.0(3) ?
F3 P1 F5 . . 90.2(3) ?
F4 P1 F5 . . 89.5(3) ?
F2 P1 F5 . . 89.4(2) ?
F1 P1 F5 . . 90.8(2) ?
F3 P1 F6 . . 89.8(2) ?
F4 P1 F6 . . 90.4(2) ?
F2 P1 F6 . . 90.5(2) ?
F1 P1 F6 . . 89.3(2) ?
F5 P1 F6 . . 179.9(3) ?

loop_
_geom_bond_atom_site_label_1
_geom_bond_atom_site_label_2
_geom_bond_site_symmetry_2
_geom_bond_distance
_geom_bond_publ_flag
Co1 C7 . 2.005(7) ?
Co1 C8 . 2.012(6) ?
Co1 C3 . 2.016(7) ?
Co1 C1 . 2.022(6) ?
Co1 C6 . 2.040(6) ?
Co1 C2 . 2.041(7) ?
Co1 C9 . 2.047(5) ?
Co1 C5 . 2.047(6) ?
Co1 C4 . 2.051(7) ?
Co1 C10 . 2.227(5) ?
N1 C10 . 1.327(7) ?
N1 N2 . 1.421(6) ?
N2 C15 . 1.335(6) ?
N2 C11 . 1.340(7) ?
C1 C2 . 1.399(11) ?
C1 C5 . 1.408(11) ?
C1 H1 . 0.9500 ?
C2 C3 . 1.414(12) ?
C2 H2 . 0.9500 ?
C3 C4 . 1.342(12) ?
C3 H3 . 0.9500 ?
C4 C5 . 1.358(12) ?
C4 H4 . 0.9500 ?
C5 H5 . 0.9500 ?
C6 C7 . 1.408(9) ?
C6 C10 . 1.462(7) ?
C6 H6 . 0.9500 ?
C7 C8 . 1.419(9) ?
C7 H7 . 0.9500 ?
C8 C9 . 1.418(8) ?
C8 H8 . 0.9500 ?
C9 C10 . 1.442(7) ?
C9 H9 . 0.9500 ?
C11 C12 . 1.383(9) ?
C11 H11 . 0.9500 ?
C12 C13 . 1.355(9) ?
C12 H12 . 0.9500 ?
C13 C14 . 1.383(9) ?
C13 H13 . 0.9500 ?
C14 C15 . 1.358(8) ?
C14 H14 . 0.9500 ?
C15 H15 . 0.9500 ?
P1 F3 . 1.572(5) ?
P1 F4 . 1.578(4) ?
P1 F2 . 1.581(4) ?
P1 F1 . 1.585(5) ?
P1 F5 . 1.595(4) ?
P1 F6 . 1.599(4) ?

loop_
_geom_hbond_atom_site_label_D
_geom_hbond_atom_site_label_H
_geom_hbond_atom_site_label_A
_geom_hbond_site_symmetry_A
_geom_hbond_distance_DH
_geom_hbond_distance_HA
_geom_hbond_distance_DA
_geom_hbond_angle_DHA
C11 H11 F1 . 0.95 2.35 3.273(8) 163.8
C12 H12 F6 2_565 0.95 2.46 3.293(7) 146.1
C14 H14 F4 1_556 0.95 2.61 3.388(7) 139.2
C15 H15 N1 2 0.95 2.44 3.156(6) 132.4

loop_
_geom_torsion_atom_site_label_1
_geom_torsion_atom_site_label_2
_geom_torsion_atom_site_label_3
_geom_torsion_atom_site_label_4
_geom_torsion_site_symmetry_1
_geom_torsion_site_symmetry_2
_geom_torsion_site_symmetry_3
_geom_torsion_site_symmetry_4
_geom_torsion
_geom_torsion_publ_flag
C10 N1 N2 C15 . . . . -87.4(5) ?
C10 N1 N2 C11 . . . . 96.1(5) ?
C5 C1 C2 C3 . . . . -2.8(7) ?
Co1 C1 C2 C3 . . . . 58.9(5) ?
C5 C1 C2 Co1 . . . . -61.7(4) ?
C1 C2 C3 C4 . . . . 3.1(8) ?
Co1 C2 C3 C4 . . . . 62.3(5) ?
C1 C2 C3 Co1 . . . . -59.2(5) ?
C2 C3 C4 C5 . . . . -2.1(9) ?
Co1 C3 C4 C5 . . . . 59.2(5) ?
C2 C3 C4 Co1 . . . . -61.3(5) ?
C3 C4 C5 C1 . . . . 0.3(8) ?
Co1 C4 C5 C1 . . . . 58.8(5) ?
C3 C4 C5 Co1 . . . . -58.5(5) ?
C2 C1 C5 C4 . . . . 1.7(7) ?
Co1 C1 C5 C4 . . . . -60.0(5) ?
C2 C1 C5 Co1 . . . . 61.7(5) ?
C10 C6 C7 C8 . . . . 7.0(7) ?
Co1 C6 C7 C8 . . . . -59.9(4) ?
C10 C6 C7 Co1 . . . . 66.9(4) ?
C6 C7 C8 C9 . . . . 0.3(7) ?
Co1 C7 C8 C9 . . . . -60.5(4) ?
C6 C7 C8 Co1 . . . . 60.8(4) ?
C7 C8 C9 C10 . . . . -7.6(6) ?
Co1 C8 C9 C10 . . . . -66.9(4) ?
C7 C8 C9 Co1 . . . . 59.3(4) ?
N2 N1 C10 C9 . . . . -171.9(4) ?
N2 N1 C10 C6 . . . . 2.6(7) ?
N2 N1 C10 Co1 . . . . -89.0(5) ?
C8 C9 C10 N1 . . . . -172.7(4) ?
Co1 C9 C10 N1 . . . . 126.1(4) ?
C8 C9 C10 C6 . . . . 11.4(5) ?
Co1 C9 C10 C6 . . . . -49.7(3) ?
C8 C9 C10 Co1 . . . . 61.2(4) ?
C7 C6 C10 N1 . . . . 173.5(5) ?
Co1 C6 C10 N1 . . . . -125.2(5) ?
C7 C6 C10 C9 . . . . -11.3(6) ?
Co1 C6 C10 C9 . . . . 50.0(3) ?
C7 C6 C10 Co1 . . . . -61.3(4) ?
C15 N2 C11 C12 . . . . 3.8(9) ?
N1 N2 C11 C12 . . . . -179.8(6) ?
N2 C11 C12 C13 . . . . -2.1(11) ?
C11 C12 C13 C14 . . . . -0.7(11) ?
C12 C13 C14 C15 . . . . 2.0(11) ?
C11 N2 C15 C14 . . . . -2.6(9) ?
N1 N2 C15 C14 . . . . -178.9(5) ?
C13 C14 C15 N2 . . . . -0.4(10) ?

_cod_database_fobs_code 1562429
